data_2100043
loop_
_publ_author_name
'Richard E. Marsh'

_publ_section_title
;
 Space group <i>P</i>1: an update
;
_journal_issue 3
_journal_name_full 'Acta Crystallographica Section B'
_journal_page_first 359
_journal_page_last 359
_journal_paper_doi 10.1107/S0108768105009651
_journal_volume 61
_journal_year 2005
_chemical_formula_moiety 'C14 H16 N4 O4'
_chemical_formula_sum 'C14 H16 N4 O4'
_space_group_crystal_system triclinic
_space_group_IT_number 2
_space_group_name_Hall '-P 1'
_space_group_name_H-M_alt 'P -1'
_audit_creation_method CRYM
_cell_angle_alpha 98.24
_cell_angle_beta 95.42
_cell_angle_gamma 97.08
_cell_formula_units_Z 2
_cell_length_a 6.5910
_cell_length_b 8.5410
_cell_length_c 14.0620
_cell_volume 772.374
_cod_data_source_file bk0148.cif
_cod_data_source_block HITNED
_cod_depositor_comments
;
 Updating space group information and adding the symmetry operation list.

 Antanas Vaitkus,
 2018-06-14

  Added moiety chemical formula and Z value from Marsh (2005) paper.
  The summary chemical formula is calculated from moiety formula using
  AdHocParser
  (svn://www.crystallography.net/cod-tools/trunk/Formulae/AdHocParser.yp,
  revision 1441.)

  Andrius Merkys
  2013-11-11
;
_cod_original_sg_symbol_H-M P-1
_cod_original_formula_sum 'not given'
_cod_database_code 2100043

loop_
_space_group_symop_id
_space_group_symop_operation_xyz
1 x,y,z
2 -x,-y,-z

loop_
_atom_site_label
_atom_site_fract_x
_atom_site_fract_y
_atom_site_fract_z
_atom_site_type_symbol
O1 -0.83550 0.35570 0.23620 O
O2 -0.98985 0.44255 0.11840 O
O3 -0.12195 0.06470 0.06905 O
O4 -0.26440 0.09295 0.20000 O
N1 -0.85295 0.37785 0.15295 N
N2 -0.25725 0.11285 0.11680 N
N3 -0.28190 0.16200 -0.08480 N
N4 -0.29970 0.18330 -0.18045 N
C1 -0.70455 0.32135 0.09095 C
C2 -0.71915 0.34175 -0.00480 C
C3 -0.58000 0.28910 -0.06210 C
C4 -0.41725 0.21335 -0.02675 C
C5 -0.41010 0.19285 0.07165 C
C6 -0.55290 0.24720 0.12920 C
C7 -0.17855 0.11540 -0.23095 C
C8 -0.17390 0.12035 -0.33610 C
C9 -0.31125 0.23510 -0.37075 C
C10 -0.24625 -0.04930 -0.38865 C
C11 0.04765 0.16925 -0.34855 C
C12 0.12090 0.29260 -0.37425 C
C13 0.20090 0.42335 -0.41180 C
C14 0.27680 0.55635 -0.37990 C
H1 -0.18355 0.11560 -0.06250 H
H2 -0.82460 0.39190 -0.03005 H
H3 -0.59215 0.30350 -0.12660 H
H4 -0.54525 0.23320 0.19375 H
H5 -0.28870 0.25010 -0.43440 H
H6 -0.28150 0.33440 -0.32960 H
H7 -0.45060 0.19365 -0.37015 H
H8 -0.24715 -0.05305 -0.45590 H
H9 -0.37975 -0.08345 -0.37525 H
H10 -0.15735 -0.11790 -0.36765 H
H11 0.13835 0.09955 -0.33660 H
H12 0.20605 0.39900 -0.47620 H
H13 0.33560 0.56325 -0.32370 H
H14 0.18775 0.63205 -0.37660 H
H15 0.36440 0.57680 -0.41775 H
H16 -0.06965 0.08905 -0.19465 H
